data_7156067
loop_
_publ_author_name
'Huang, Jian Qiang'
'Nairoukh, Zackaria'
'Marek, Ilan'

_publ_section_title
;
 Electrophilic fluorination of stereodefined disubstituted silyl ketene
 hemiaminals en route to tertiary \a-fluorinated carbonyl derivatives.
;
_journal_issue 7
_journal_name_full 'Organic &amp; biomolecular chemistry'
_journal_page_first 1079
_journal_page_last 1082
_journal_paper_doi 10.1039/c8ob00067k
_journal_volume 16
_journal_year 2018
_chemical_absolute_configuration unk
_chemical_formula_moiety 'C16 H13 Br F N O4'
_chemical_formula_sum 'C16 H13 Br F N O4'
_chemical_formula_weight 382.18
_chemical_name_common 'Marek135 (Jian Qiang Huang)'
_space_group_IT_number 18
_space_group_name_Hall 'P 2 2ab'
_space_group_name_H-M_alt 'P 21 21 2'
_symmetry_cell_setting orthorhombic
_symmetry_space_group_name_Hall 'P 2 2ab'
_symmetry_space_group_name_H-M 'P 21 21 2'
_atom_sites_solution_hydrogens geom
_atom_sites_solution_primary direct
_atom_sites_solution_secondary difmap
_audit_creation_method SHELXL-97
_audit_update_record
;
2017-09-14 deposited with the CCDC.
2018-01-16 downloaded from the CCDC.
;
_cell_angle_alpha 90.00
_cell_angle_beta 90.00
_cell_angle_gamma 90.00
_cell_formula_units_Z 4
_cell_length_a 29.8490(2)
_cell_length_b 7.0020(2)
_cell_length_c 7.6880(8)
_cell_measurement_reflns_used 1455
_cell_measurement_temperature 293(2)
_cell_measurement_theta_max 24.38
_cell_measurement_theta_min 0.68
_cell_volume 1606.81(17)
_computing_cell_refinement 'DENZO HKL2000 (Otwinowski & Minor 1997)'
_computing_data_collection 'Collect (Nonius, 2006)'
_computing_data_reduction 'DENZO HKL2000 (Otwinowski & Minor 1997)'
_computing_molecular_graphics 'Mercury 3.7'
_computing_structure_refinement 'SHELXL-97 (Sheldrick, 1997)'
_computing_structure_solution 'SHELXS-97 (Sheldrick, 1990)'
_diffrn_ambient_temperature 293(2)
_diffrn_detector_area_resol_mean 95
_diffrn_measured_fraction_theta_full 0.989
_diffrn_measured_fraction_theta_max 0.989
_diffrn_measurement_device_type 'Nonius KappaCCD'
_diffrn_measurement_method 'phi- and omega-scans'
_diffrn_radiation_monochromator graphite
_diffrn_radiation_source 'fine-focus sealed tube'
_diffrn_radiation_type MoK\a
_diffrn_radiation_wavelength 0.71073
_diffrn_reflns_av_R_equivalents 0.0720
_diffrn_reflns_av_sigmaI/netI 0.0326
_diffrn_reflns_limit_h_max 34
_diffrn_reflns_limit_h_min 0
_diffrn_reflns_limit_k_max 8
_diffrn_reflns_limit_k_min 0
_diffrn_reflns_limit_l_max 8
_diffrn_reflns_limit_l_min 0
_diffrn_reflns_number 1551
_diffrn_reflns_theta_full 24.38
_diffrn_reflns_theta_max 24.38
_diffrn_reflns_theta_min 1.36
_diffrn_standards_decay_% none
_diffrn_standards_interval_count none
_diffrn_standards_interval_time none
_diffrn_standards_number none
_exptl_absorpt_coefficient_mu 2.587
_exptl_absorpt_correction_T_max 0.6531
_exptl_absorpt_correction_T_min 0.4623
_exptl_absorpt_correction_type multi-scan
_exptl_absorpt_process_details
;  
'HKL Denzo and Scalepack (Otwinowski & Minor 1997)'   
;
_exptl_crystal_colour colorless
_exptl_crystal_density_diffrn 1.580
_exptl_crystal_density_method 'not measured'
_exptl_crystal_description prism
_exptl_crystal_F_000 768
_exptl_crystal_size_max 0.33
_exptl_crystal_size_mid 0.24
_exptl_crystal_size_min 0.18
_refine_diff_density_max 1.249
_refine_diff_density_min -0.792
_refine_diff_density_rms 0.135
_refine_ls_abs_structure_details 'Flack H D (1983), Acta Cryst. A39, 876-881'
_refine_ls_abs_structure_Flack 0.00
_refine_ls_extinction_method none
_refine_ls_goodness_of_fit_ref 1.122
_refine_ls_hydrogen_treatment constr
_refine_ls_matrix_type full
_refine_ls_number_parameters 129
_refine_ls_number_reflns 1551
_refine_ls_number_restraints 0
_refine_ls_restrained_S_all 1.122
_refine_ls_R_factor_all 0.0580
_refine_ls_R_factor_gt 0.0485
_refine_ls_shift/su_max 0.001
_refine_ls_shift/su_mean 0.000
_refine_ls_structure_factor_coef Fsqd
_refine_ls_weighting_details 'calc w=1/[\s^2^(Fo^2^)+(0.1011P)^2^+0.7687P] where P=(Fo^2^+2Fc^2^)/3'
_refine_ls_weighting_scheme calc
_refine_ls_wR_factor_gt 0.1317
_refine_ls_wR_factor_ref 0.1449
_reflns_number_gt 1417
_reflns_number_total 1551
_reflns_threshold_expression >2sigma(I)
_cod_data_source_file c8ob00067k2.cif
_cod_data_source_block Marek135
_cod_depositor_comments 'Adding full bibliography for 7156067.cif.'
_cod_database_code 7156067

loop_
_symmetry_equiv_pos_as_xyz
'x, y, z'
'-x, -y, z'
'x+1/2, -y+1/2, -z'
'-x+1/2, y+1/2, -z'

loop_
_atom_site_label
_atom_site_type_symbol
_atom_site_fract_x
_atom_site_fract_y
_atom_site_fract_z
_atom_site_U_iso_or_equiv
_atom_site_adp_type
_atom_site_occupancy
_atom_site_symmetry_multiplicity
_atom_site_calc_flag
_atom_site_refinement_flags
Br1 Br 0.44614(3) 0.22375(13) 0.71509(11) 0.0603(3) Uani 1 1 d .
F1 F 0.61465(12) 0.8037(7) 0.0396(5) 0.0535(11) Uani 1 1 d .
O1 O 0.6230(2) 0.3545(12) 0.5714(8) 0.078(2) Uani 1 1 d .
O2 O 0.63112(18) 0.1486(10) 0.3692(9) 0.0698(18) Uani 1 1 d .
O3 O 0.57207(19) 0.2222(9) -0.0430(6) 0.0577(14) Uani 1 1 d .
O4 O 0.60447(18) 0.4340(8) 0.1346(6) 0.0537(14) Uani 1 1 d .
N1 N 0.60825(18) 0.2554(10) 0.4562(7) 0.0455(15) Uani 1 1 d .
C1 C 0.4861(2) 0.2396(10) 0.5260(9) 0.0410(15) Uani 1 1 d .
C2 C 0.4696(2) 0.2360(10) 0.3580(10) 0.0479(16) Uani 1 1 d .
H2 H 0.4389 0.2260 0.3383 0.057 Uiso 1 1 calc R
C3 C 0.4993(2) 0.2476(10) 0.2184(8) 0.0449(15) Uani 1 1 d .
H3 H 0.4883 0.2452 0.1052 0.054 Uiso 1 1 calc R
C4 C 0.5450(2) 0.2627(9) 0.2468(8) 0.0366(13) Uani 1 1 d .
C5 C 0.5598(2) 0.2598(10) 0.4193(8) 0.0361(14) Uani 1 1 d .
C6 C 0.5314(2) 0.2511(10) 0.5588(8) 0.0411(15) Uani 1 1 d .
H6 H 0.5423 0.2530 0.6721 0.049 Uiso 1 1 calc R
C7 C 0.5754(2) 0.2975(11) 0.0965(9) 0.0408(16) Uani 1 1 d .
C8 C 0.6367(2) 0.4861(12) 0.0040(8) 0.0488(19) Uani 1 1 d .
H8A H 0.6230 0.4846 -0.1104 0.059 Uiso 1 1 calc R
H8B H 0.6616 0.3970 0.0044 0.059 Uiso 1 1 calc R
C9 C 0.6529(2) 0.6845(10) 0.0480(9) 0.0387(16) Uani 1 1 d .
C10 C 0.6709(2) 0.7068(11) 0.2329(8) 0.0456(16) Uani 1 1 d .
H10A H 0.6788 0.8379 0.2529 0.068 Uiso 1 1 calc R
H10B H 0.6970 0.6279 0.2471 0.068 Uiso 1 1 calc R
H10C H 0.6484 0.6685 0.3147 0.068 Uiso 1 1 calc R
C11 C 0.6861(2) 0.7486(11) -0.0898(8) 0.0402(15) Uani 1 1 d .
C12 C 0.6765(3) 0.9000(11) -0.2011(9) 0.0505(18) Uani 1 1 d .
H12 H 0.6499 0.9678 -0.1877 0.061 Uiso 1 1 calc R
C13 C 0.7060(3) 0.9500(14) -0.3308(10) 0.059(2) Uani 1 1 d .
H13 H 0.6994 1.0520 -0.4040 0.071 Uiso 1 1 calc R
C14 C 0.7450(3) 0.8502(15) -0.3524(11) 0.063(2) Uani 1 1 d .
H14 H 0.7641 0.8805 -0.4437 0.076 Uiso 1 1 calc R
C15 C 0.7559(3) 0.7073(13) -0.2411(11) 0.060(2) Uani 1 1 d .
H15 H 0.7832 0.6451 -0.2531 0.072 Uiso 1 1 calc R
C16 C 0.7270(3) 0.6534(11) -0.1109(11) 0.0513(19) Uani 1 1 d .
H16 H 0.7347 0.5537 -0.0367 0.062 Uiso 1 1 calc R

loop_
_atom_site_aniso_label
_atom_site_aniso_U_11
_atom_site_aniso_U_22
_atom_site_aniso_U_33
_atom_site_aniso_U_23
_atom_site_aniso_U_13
_atom_site_aniso_U_12
Br1 0.0538(5) 0.0639(5) 0.0633(5) -0.0001(4) 0.0261(3) 0.0017(4)
F1 0.040(2) 0.070(3) 0.050(2) 0.006(2) 0.0021(17) 0.011(2)
O1 0.059(3) 0.125(6) 0.049(3) -0.032(4) -0.007(3) -0.019(4)
O2 0.043(3) 0.092(5) 0.074(4) -0.022(4) 0.002(3) 0.017(3)
O3 0.073(3) 0.063(4) 0.037(3) -0.008(3) 0.006(2) -0.019(3)
O4 0.070(3) 0.063(3) 0.028(2) -0.011(3) 0.015(2) -0.026(3)
N1 0.041(3) 0.063(4) 0.032(3) -0.005(3) 0.002(2) 0.000(3)
C1 0.040(3) 0.037(4) 0.046(3) -0.003(4) 0.013(3) 0.004(3)
C2 0.039(3) 0.042(4) 0.063(4) 0.003(4) 0.003(3) -0.001(3)
C3 0.049(4) 0.047(4) 0.039(3) 0.008(4) -0.006(3) 0.000(3)
C4 0.048(3) 0.030(3) 0.031(3) 0.002(3) 0.000(3) -0.002(3)
C5 0.034(3) 0.037(3) 0.038(3) -0.006(3) -0.001(2) 0.002(3)
C6 0.052(4) 0.036(4) 0.035(3) -0.004(3) 0.002(3) 0.000(3)
C7 0.046(4) 0.042(4) 0.035(4) -0.001(3) -0.003(3) -0.007(3)
C8 0.055(5) 0.056(4) 0.036(4) -0.007(4) 0.015(3) -0.019(4)
C9 0.037(3) 0.043(4) 0.036(3) 0.003(3) 0.002(3) 0.004(3)
C10 0.047(4) 0.054(4) 0.036(3) 0.001(4) -0.006(3) 0.002(3)
C11 0.037(3) 0.050(4) 0.033(3) 0.004(3) -0.004(2) -0.006(3)
C12 0.045(4) 0.056(4) 0.050(4) 0.012(4) -0.005(3) -0.008(3)
C13 0.054(5) 0.073(5) 0.051(4) 0.016(4) -0.004(4) -0.016(4)
C14 0.065(5) 0.075(6) 0.049(4) -0.004(5) 0.015(4) -0.032(5)
C15 0.051(4) 0.060(5) 0.068(5) -0.011(5) 0.020(4) -0.004(4)
C16 0.052(4) 0.043(4) 0.060(5) 0.000(4) 0.008(4) 0.005(3)

loop_
_atom_type_symbol
_atom_type_description
_atom_type_scat_dispersion_real
_atom_type_scat_dispersion_imag
_atom_type_scat_source
Br Br -0.2901 2.4595 'International Tables Vol C Tables 4.2.6.8 and 6.1.1.4'
O O 0.0106 0.0060 'International Tables Vol C Tables 4.2.6.8 and 6.1.1.4'
N N 0.0061 0.0033 'International Tables Vol C Tables 4.2.6.8 and 6.1.1.4'
C C 0.0033 0.0016 'International Tables Vol C Tables 4.2.6.8 and 6.1.1.4'
F F 0.0171 0.0103 'International Tables Vol C Tables 4.2.6.8 and 6.1.1.4'
H H 0.0000 0.0000 'International Tables Vol C Tables 4.2.6.8 and 6.1.1.4'

loop_
_geom_angle_atom_site_label_1
_geom_angle_atom_site_label_2
_geom_angle_atom_site_label_3
_geom_angle
C7 O4 C8 117.9(5)
O1 N1 O2 123.6(6)
O1 N1 C5 119.1(6)
O2 N1 C5 117.3(6)
C6 C1 C2 121.5(6)
C6 C1 Br1 118.9(5)
C2 C1 Br1 119.6(5)
C1 C2 C3 119.4(6)
C1 C2 H2 120.3
C3 C2 H2 120.3
C4 C3 C2 120.7(6)
C4 C3 H3 119.7
C2 C3 H3 119.7
C3 C4 C5 117.3(6)
C3 C4 C7 119.3(6)
C5 C4 C7 123.2(6)
C6 C5 C4 123.3(6)
C6 C5 N1 117.1(5)
C4 C5 N1 119.5(5)
C5 C6 C1 117.8(6)
C5 C6 H6 121.1
C1 C6 H6 121.1
O3 C7 O4 124.7(7)
O3 C7 C4 124.9(6)
O4 C7 C4 110.2(6)
O4 C8 C9 106.9(6)
O4 C8 H8A 110.3
C9 C8 H8A 110.3
O4 C8 H8B 110.3
C9 C8 H8B 110.3
H8A C8 H8B 108.6
F1 C9 C8 106.0(6)
F1 C9 C11 108.7(6)
C8 C9 C11 108.9(6)
F1 C9 C10 105.5(5)
C8 C9 C10 114.5(6)
C11 C9 C10 112.9(6)
C9 C10 H10A 109.5
C9 C10 H10B 109.5
H10A C10 H10B 109.5
C9 C10 H10C 109.5
H10A C10 H10C 109.5
H10B C10 H10C 109.5
C12 C11 C16 118.0(6)
C12 C11 C9 121.3(6)
C16 C11 C9 120.6(6)
C13 C12 C11 120.5(8)
C13 C12 H12 119.7
C11 C12 H12 119.7
C14 C13 C12 120.2(8)
C14 C13 H13 119.9
C12 C13 H13 119.9
C15 C14 C13 120.3(7)
C15 C14 H14 119.9
C13 C14 H14 119.9
C14 C15 C16 120.8(8)
C14 C15 H15 119.6
C16 C15 H15 119.6
C15 C16 C11 120.1(8)
C15 C16 H16 120.0
C11 C16 H16 120.0

loop_
_geom_bond_atom_site_label_1
_geom_bond_atom_site_label_2
_geom_bond_distance
Br1 C1 1.884(6)
F1 C9 1.415(8)
O1 N1 1.208(8)
O2 N1 1.213(8)
O3 C7 1.199(9)
O4 C7 1.324(8)
O4 C8 1.439(8)
N1 C5 1.474(8)
C1 C6 1.377(9)
C1 C2 1.383(10)
C2 C3 1.394(10)
C2 H2 0.9300
C3 C4 1.387(10)
C3 H3 0.9300
C4 C5 1.398(9)
C4 C7 1.488(9)
C5 C6 1.369(9)
C6 H6 0.9300
C8 C9 1.509(11)
C8 H8A 0.9700
C8 H8B 0.9700
C9 C11 1.518(9)
C9 C10 1.528(9)
C10 H10A 0.9600
C10 H10B 0.9600
C10 H10C 0.9600
C11 C12 1.392(10)
C11 C16 1.402(10)
C12 C13 1.375(11)
C12 H12 0.9300
C13 C14 1.369(13)
C13 H13 0.9300
C14 C15 1.355(13)
C14 H14 0.9300
C15 C16 1.373(11)
C15 H15 0.9300
C16 H16 0.9300
